data_7017880
loop_
_publ_author_name
'Ross, Tamsyn M.'
'Moubaraki, Boujemaa'
'Neville, Suzanne M.'
'Batten, Stuart R.'
'Murray, Keith S.'

_publ_section_title
;
 Polymorphism and spin crossover in mononuclear Fe(II) species containing
 new dipyridylamino-substituted s-triazine ligands.
;
_journal_issue 5
_journal_name_full 'Dalton transactions (Cambridge, England : 2003)'
_journal_page_first 1512
_journal_page_last 1523
_journal_paper_doi 10.1039/c1dt11597a
_journal_volume 41
_journal_year 2012
_chemical_formula_moiety '(C60 H88 Fe N18 S2)'
_chemical_formula_sum 'C60 H88 Fe N18 S2'
_chemical_formula_weight 1181.45
_chemical_name_common cis-[Fe(II)(NCS)2(DDB)2]
_chemical_name_systematic
;
cis-[Fe(II)(NCS)2(DDB)2]
;
_space_group_IT_number 2
_symmetry_cell_setting triclinic
_symmetry_space_group_name_Hall '-P 1'
_symmetry_space_group_name_H-M 'P -1'
_atom_sites_solution_hydrogens geom
_atom_sites_solution_primary direct
_atom_sites_solution_secondary difmap
_audit_creation_method SHELXL-97
_cell_angle_alpha 106.404(2)
_cell_angle_beta 92.340(10)
_cell_angle_gamma 95.281(9)
_cell_formula_units_Z 2
_cell_length_a 13.614(2)
_cell_length_b 14.244(2)
_cell_length_c 17.453(2)
_cell_measurement_reflns_used 36919
_cell_measurement_temperature 100(2)
_cell_measurement_theta_max 26.55
_cell_measurement_theta_min 1.63
_cell_volume 3225.0(8)
_computing_cell_refinement 'XDS (Kabsch, 1993)'
_computing_data_collection 'BluIce (McPhillips, 2002)'
_computing_data_reduction 'XDS (Kabsch, 1993)'
_computing_molecular_graphics 'X-Seed (Barbour, 1999)'
_computing_publication_material 'CIFTAB (Sheldrick, 1997)'
_computing_structure_refinement 'SHELXL-97 (Sheldrick, 1997)'
_computing_structure_solution 'SHELXS-97 (Sheldrick, 1997)'
_diffrn_ambient_temperature 100(2)
_diffrn_measured_fraction_theta_full 0.940
_diffrn_measured_fraction_theta_max 0.909
_diffrn_measurement_device_type 'ADSC Quantum 210r'
_diffrn_measurement_method 'Phi Scan'
_diffrn_radiation_monochromator 'Silicon Double Crystal'
_diffrn_radiation_source 'Australian Synchrotron'
_diffrn_radiation_type Synchrotron
_diffrn_radiation_wavelength 0.77371
_diffrn_reflns_av_R_equivalents 0.0459
_diffrn_reflns_av_sigmaI/netI 0.0358
_diffrn_reflns_limit_h_max 15
_diffrn_reflns_limit_h_min -15
_diffrn_reflns_limit_k_max 16
_diffrn_reflns_limit_k_min -16
_diffrn_reflns_limit_l_max 20
_diffrn_reflns_limit_l_min -20
_diffrn_reflns_number 36919
_diffrn_reflns_theta_full 25.00
_diffrn_reflns_theta_max 26.55
_diffrn_reflns_theta_min 1.63
_exptl_absorpt_coefficient_mu 0.350
_exptl_absorpt_correction_T_max 0.9827
_exptl_absorpt_correction_T_min 0.9827
_exptl_absorpt_correction_type multi-scan
_exptl_absorpt_process_details XDS
_exptl_crystal_colour yellow
_exptl_crystal_density_diffrn 1.217
_exptl_crystal_density_method 'not measured'
_exptl_crystal_description block
_exptl_crystal_F_000 1264
_exptl_crystal_size_max 0.05
_exptl_crystal_size_mid 0.05
_exptl_crystal_size_min 0.05
_refine_diff_density_max 0.654
_refine_diff_density_min -0.973
_refine_diff_density_rms 0.083
_refine_ls_extinction_coef 0.0246(13)
_refine_ls_extinction_expression Fc^*^=kFc[1+0.001xFc^2^\l^3^/sin(2\q)]^-1/4^
_refine_ls_extinction_method SHELXL
_refine_ls_goodness_of_fit_ref 1.060
_refine_ls_hydrogen_treatment constr
_refine_ls_matrix_type full
_refine_ls_number_parameters 759
_refine_ls_number_reflns 9473
_refine_ls_number_restraints 8
_refine_ls_restrained_S_all 1.061
_refine_ls_R_factor_all 0.0658
_refine_ls_R_factor_gt 0.0517
_refine_ls_shift/su_max 0.001
_refine_ls_shift/su_mean 0.000
_refine_ls_structure_factor_coef Fsqd
_refine_ls_weighting_details 'calc w=1/[\s^2^(Fo^2^)+(0.0848P)^2^+3.3312P] where P=(Fo^2^+2Fc^2^)/3'
_refine_ls_weighting_scheme calc
_refine_ls_wR_factor_gt 0.1368
_refine_ls_wR_factor_ref 0.1454
_reflns_number_gt 7724
_reflns_number_total 9473
_reflns_threshold_expression >2sigma(I)
_cod_data_source_file c1dt11597a.txt
_cod_data_source_block 5
_cod_original_sg_symbol_H-M P-1
_cod_database_code 7017880

loop_
_symmetry_equiv_pos_as_xyz
'x, y, z'
'-x, -y, -z'

loop_
_atom_site_label
_atom_site_type_symbol
_atom_site_fract_x
_atom_site_fract_y
_atom_site_fract_z
_atom_site_U_iso_or_equiv
_atom_site_adp_type
_atom_site_occupancy
_atom_site_symmetry_multiplicity
_atom_site_calc_flag
_atom_site_refinement_flags
_atom_site_disorder_assembly
_atom_site_disorder_group
Fe1 Fe 0.05981(3) 0.72321(3) 0.23334(2) 0.01586(15) Uani 1 1 d . . .
C32 C 0.2720(2) 0.6695(2) 0.41308(17) 0.0183(7) Uani 1 1 d . . .
H32 H 0.2736 0.6201 0.4399 0.022 Uiso 1 1 calc R . .
N12 N 0.06552(17) 0.88412(19) 0.29565(16) 0.0201(6) Uani 1 1 d . . .
N15 N 0.26234(17) 1.00478(18) 0.23674(15) 0.0175(6) Uani 1 1 d . . .
N10 N 0.18299(17) 0.74368(18) 0.32783(14) 0.0148(5) Uani 1 1 d . . .
N14 N 0.41493(18) 1.02034(18) 0.17405(15) 0.0177(6) Uani 1 1 d . . .
C37 C 0.1515(2) 1.0262(2) 0.3916(2) 0.0239(7) Uani 1 1 d . . .
H37 H 0.2127 1.0613 0.4162 0.029 Uiso 1 1 calc R . .
N11 N 0.24061(17) 0.89595(18) 0.31054(15) 0.0154(5) Uani 1 1 d . . .
C31 C 0.1898(2) 0.6736(2) 0.36586(18) 0.0184(7) Uani 1 1 d . . .
H31 H 0.1352 0.6249 0.3597 0.022 Uiso 1 1 calc R . .
C41 C 0.3037(2) 0.9391(2) 0.26575(18) 0.0155(6) Uani 1 1 d . . .
C38 C 0.0634(3) 1.0628(3) 0.4143(2) 0.0315(8) Uani 1 1 d . . .
H38 H 0.0627 1.1235 0.4547 0.038 Uiso 1 1 calc R . .
N17 N 0.28585(18) 1.10861(19) 0.15674(15) 0.0196(6) Uani 1 1 d . . .
C35 C 0.2589(2) 0.8145(2) 0.34000(17) 0.0152(6) Uani 1 1 d . . .
N13 N 0.39379(18) 0.91025(18) 0.25635(15) 0.0166(5) Uani 1 1 d . . .
C33 C 0.3524(2) 0.7396(2) 0.42041(18) 0.0208(7) Uani 1 1 d . . .
H33 H 0.4115 0.7361 0.4498 0.025 Uiso 1 1 calc R . .
C34 C 0.3464(2) 0.8147(2) 0.38477(18) 0.0190(7) Uani 1 1 d . . .
H34 H 0.4000 0.8645 0.3906 0.023 Uiso 1 1 calc R . .
C43 C 0.3221(2) 1.0426(2) 0.19023(17) 0.0159(6) Uani 1 1 d . . .
C36 C 0.1492(2) 0.9372(2) 0.33203(18) 0.0187(7) Uani 1 1 d . . .
N6 N 0.38040(18) 0.46547(18) 0.32749(15) 0.0179(6) Uani 1 1 d . . .
N7 N 0.37099(17) 0.56780(18) 0.23910(15) 0.0164(5) Uani 1 1 d . . .
N5 N 0.22788(17) 0.46322(18) 0.25262(14) 0.0160(5) Uani 1 1 d . . .
C14 C 0.4203(2) 0.5321(2) 0.29294(17) 0.0157(6) Uani 1 1 d . . .
C42 C 0.4460(2) 0.9534(2) 0.20843(17) 0.0162(6) Uani 1 1 d . . .
C12 C 0.2773(2) 0.5295(2) 0.22358(17) 0.0160(6) Uani 1 1 d . . .
N16 N 0.53874(18) 0.92880(18) 0.19205(16) 0.0194(6) Uani 1 1 d . . .
C40 C -0.0203(2) 0.9213(3) 0.3186(2) 0.0303(8) Uani 1 1 d . . .
H40 H -0.0807 0.8850 0.2931 0.036 Uiso 1 1 calc R . .
C39 C -0.0243(3) 1.0087(3) 0.3766(2) 0.0350(9) Uani 1 1 d . . .
H39 H -0.0862 1.0319 0.3909 0.042 Uiso 1 1 calc R . .
C13 C 0.2838(2) 0.4359(2) 0.30709(18) 0.0175(7) Uani 1 1 d . . .
N8 N 0.23870(18) 0.37531(19) 0.34555(15) 0.0195(6) Uani 1 1 d . . .
N4 N 0.18135(18) 0.71275(18) 0.14959(14) 0.0177(6) Uani 1 1 d . . .
C54 C 0.4787(2) 1.2921(3) 0.1040(2) 0.0263(7) Uani 1 1 d . . .
H54A H 0.5304 1.3398 0.1395 0.032 Uiso 1 1 calc R . .
H54B H 0.5124 1.2409 0.0669 0.032 Uiso 1 1 calc R . .
C27 C 0.5660(2) 0.6483(2) 0.2902(2) 0.0219(7) Uani 1 1 d . . .
H27A H 0.5959 0.6989 0.3390 0.026 Uiso 1 1 calc R . .
H27B H 0.5159 0.6785 0.2649 0.026 Uiso 1 1 calc R . .
N9 N 0.51636(18) 0.56567(18) 0.31364(15) 0.0184(6) Uani 1 1 d . . .
C48 C 0.5925(2) 0.9658(2) 0.13342(19) 0.0204(7) Uani 1 1 d . . .
H48A H 0.5454 0.9636 0.0880 0.025 Uiso 1 1 calc R . .
H48B H 0.6429 0.9211 0.1123 0.025 Uiso 1 1 calc R . .
N2 N 0.04439(17) 0.56300(19) 0.17218(15) 0.0191(6) Uani 1 1 d . . .
C44 C 0.5847(2) 0.8574(2) 0.2248(2) 0.0257(8) Uani 1 1 d . B .
H44A H 0.6002 0.8017 0.1799 0.031 Uiso 1 1 calc R . .
H44B H 0.5368 0.8309 0.2567 0.031 Uiso 1 1 calc R . .
C53 C 0.4142(2) 1.2435(2) 0.15524(19) 0.0213(7) Uani 1 1 d . . .
H53A H 0.4577 1.2233 0.1933 0.026 Uiso 1 1 calc R . .
H53B H 0.3735 1.2926 0.1870 0.026 Uiso 1 1 calc R . .
C15 C 0.1321(2) 0.3457(2) 0.3337(2) 0.0218(7) Uani 1 1 d . . .
H15A H 0.1192 0.2767 0.3351 0.026 Uiso 1 1 calc R . .
H15B H 0.1084 0.3484 0.2800 0.026 Uiso 1 1 calc R . .
C6 C 0.1212(2) 0.5142(2) 0.14416(18) 0.0181(7) Uani 1 1 d . . .
C11 C 0.1999(2) 0.7851(2) 0.11458(18) 0.0203(7) Uani 1 1 d . . .
H11 H 0.1515 0.8294 0.1156 0.024 Uiso 1 1 calc R . .
C1 C -0.1022(2) 0.7069(2) 0.36012(19) 0.0196(7) Uani 1 1 d . . .
C56 C 0.1860(2) 1.1374(2) 0.1705(2) 0.0228(7) Uani 1 1 d . . .
H56A H 0.1857 1.2073 0.1719 0.027 Uiso 1 1 calc R . .
H56B H 0.1677 1.1311 0.2233 0.027 Uiso 1 1 calc R . .
C23 C 0.5717(2) 0.5286(2) 0.37147(18) 0.0201(7) Uani 1 1 d . . .
H23A H 0.5303 0.5279 0.4167 0.024 Uiso 1 1 calc R . .
H23B H 0.6318 0.5748 0.3932 0.024 Uiso 1 1 calc R . .
C52 C 0.3461(2) 1.1538(2) 0.10613(18) 0.0187(7) Uani 1 1 d . . .
H52A H 0.3021 1.1737 0.0684 0.022 Uiso 1 1 calc R . .
H52B H 0.3866 1.1045 0.0742 0.022 Uiso 1 1 calc R . .
C49 C 0.6438(2) 1.0706(2) 0.16637(19) 0.0217(7) Uani 1 1 d . . .
H49A H 0.5943 1.1157 0.1891 0.026 Uiso 1 1 calc R . .
H49B H 0.6935 1.0729 0.2100 0.026 Uiso 1 1 calc R . .
C5 C 0.1111(2) 0.4216(2) 0.08910(19) 0.0231(7) Uani 1 1 d . . .
H5 H 0.1677 0.3898 0.0710 0.028 Uiso 1 1 calc R . .
N1 N -0.0410(2) 0.6968(2) 0.31384(17) 0.0274(6) Uani 1 1 d . . .
N3 N 0.21795(17) 0.56467(18) 0.17175(15) 0.0168(6) Uani 1 1 d . . .
C60 C -0.1020(2) 0.7736(2) 0.11535(19) 0.0220(7) Uani 1 1 d . . .
C4 C 0.0174(2) 0.3763(3) 0.0610(2) 0.0285(8) Uani 1 1 d . . .
H4 H 0.0083 0.3128 0.0235 0.034 Uiso 1 1 calc R . .
C58 C 0.0041(3) 1.1033(3) 0.1206(3) 0.0457(11) Uani 1 1 d . . .
H58A H 0.0050 1.1751 0.1291 0.055 Uiso 1 1 calc R . .
H58B H -0.0399 1.0697 0.0722 0.055 Uiso 1 1 calc R . .
C8 C 0.3372(2) 0.6561(2) 0.10899(18) 0.0205(7) Uani 1 1 d . . .
H8 H 0.3840 0.6102 0.1077 0.025 Uiso 1 1 calc R . .
C2 C -0.0473(2) 0.5179(2) 0.1438(2) 0.0259(8) Uani 1 1 d . . .
H2 H -0.1029 0.5511 0.1626 0.031 Uiso 1 1 calc R . .
C7 C 0.2483(2) 0.6473(2) 0.14389(17) 0.0172(6) Uani 1 1 d . . .
C19 C 0.2939(2) 0.3478(2) 0.40908(19) 0.0214(7) Uani 1 1 d . . .
H19A H 0.2482 0.3397 0.4500 0.026 Uiso 1 1 calc R . .
H19B H 0.3459 0.4020 0.4354 0.026 Uiso 1 1 calc R . .
N18 N -0.0401(2) 0.7466(2) 0.14900(17) 0.0281(7) Uani 1 1 d . . .
C57 C 0.1087(2) 1.0746(3) 0.1059(2) 0.0341(9) Uani 1 1 d . . .
H57A H 0.1097 1.0046 0.1038 0.041 Uiso 1 1 calc R . .
H57B H 0.1265 1.0817 0.0532 0.041 Uiso 1 1 calc R . .
C50 C 0.6945(3) 1.1056(3) 0.1017(2) 0.0331(8) Uani 1 1 d . . .
H50A H 0.6448 1.1017 0.0576 0.040 Uiso 1 1 calc R . .
H50B H 0.7446 1.0610 0.0797 0.040 Uiso 1 1 calc R . .
C16 C 0.0733(2) 0.4107(3) 0.3968(2) 0.0289(8) Uani 1 1 d . . .
H16A H 0.0924 0.4032 0.4499 0.035 Uiso 1 1 calc R . .
H16B H 0.0910 0.4805 0.3990 0.035 Uiso 1 1 calc R . .
C51 C 0.7450(3) 1.2113(3) 0.1325(2) 0.0395(9) Uani 1 1 d . . .
H51A H 0.6956 1.2561 0.1537 0.059 Uiso 1 1 calc R . .
H51B H 0.7759 1.2300 0.0885 0.059 Uiso 1 1 calc R . .
H51C H 0.7957 1.2153 0.1752 0.059 Uiso 1 1 calc R . .
S1 S -0.18662(7) 0.72274(8) 0.42415(5) 0.0399(3) Uani 1 1 d . . .
S2 S -0.18762(7) 0.81139(8) 0.06696(6) 0.0433(3) Uani 1 1 d . . .
C20 C 0.3418(2) 0.2532(2) 0.37747(19) 0.0213(7) Uani 1 1 d . . .
H20A H 0.3851 0.2599 0.3347 0.026 Uiso 1 1 calc R . .
H20B H 0.2897 0.1981 0.3538 0.026 Uiso 1 1 calc R . .
C21 C 0.4026(2) 0.2298(2) 0.44381(19) 0.0232(7) Uani 1 1 d . . .
H21A H 0.4569 0.2833 0.4651 0.028 Uiso 1 1 calc R . .
H21B H 0.3600 0.2276 0.4880 0.028 Uiso 1 1 calc R . .
C10 C 0.2855(2) 0.7980(2) 0.07727(18) 0.0238(7) Uani 1 1 d . . .
H10 H 0.2958 0.8497 0.0531 0.029 Uiso 1 1 calc R . .
C55 C 0.4216(3) 1.3453(3) 0.0552(2) 0.0299(8) Uani 1 1 d . . .
H55A H 0.3737 1.2977 0.0168 0.045 Uiso 1 1 calc R . .
H55B H 0.4677 1.3773 0.0263 0.045 Uiso 1 1 calc R . .
H55C H 0.3865 1.3951 0.0912 0.045 Uiso 1 1 calc R . .
C45 C 0.6789(3) 0.9016(3) 0.2773(2) 0.0386(10) Uani 1 1 d D . .
H45A H 0.7164 0.9531 0.2589 0.046 Uiso 1 1 calc R A 1
H45B H 0.7222 0.8511 0.2819 0.046 Uiso 1 1 calc R A 1
C3 C -0.0636(2) 0.4259(3) 0.0890(2) 0.0302(8) Uani 1 1 d . . .
H3 H -0.1290 0.3968 0.0705 0.036 Uiso 1 1 calc R . .
C9 C 0.3563(2) 0.7332(2) 0.07605(19) 0.0250(7) Uani 1 1 d . . .
H9 H 0.4172 0.7418 0.0528 0.030 Uiso 1 1 calc R . .
C25 C 0.6568(2) 0.3901(2) 0.39946(19) 0.0240(7) Uani 1 1 d . . .
H25A H 0.7180 0.4349 0.4202 0.029 Uiso 1 1 calc R . .
H25B H 0.6145 0.3935 0.4448 0.029 Uiso 1 1 calc R . .
C24 C 0.6025(2) 0.4256(2) 0.33637(19) 0.0207(7) Uani 1 1 d . . .
H24A H 0.6461 0.4262 0.2924 0.025 Uiso 1 1 calc R . .
H24B H 0.5430 0.3791 0.3135 0.025 Uiso 1 1 calc R . .
C28 C 0.6461(2) 0.6188(2) 0.2325(2) 0.0252(7) Uani 1 1 d . . .
H28A H 0.6886 0.6786 0.2313 0.030 Uiso 1 1 calc R . .
H28B H 0.6882 0.5761 0.2521 0.030 Uiso 1 1 calc R . .
C29 C 0.6040(2) 0.5645(3) 0.1481(2) 0.0306(8) Uani 1 1 d . . .
H29A H 0.5677 0.6096 0.1264 0.037 Uiso 1 1 calc R . .
H29B H 0.5560 0.5087 0.1500 0.037 Uiso 1 1 calc R . .
C59 C -0.0384(3) 1.0776(3) 0.1920(3) 0.0483(11) Uani 1 1 d . . .
H59A H -0.0381 1.0069 0.1848 0.072 Uiso 1 1 calc R . .
H59B H -0.1065 1.0947 0.1963 0.072 Uiso 1 1 calc R . .
H59C H 0.0017 1.1146 0.2409 0.072 Uiso 1 1 calc R . .
C22 C 0.4465(2) 0.1321(2) 0.4151(2) 0.0267(8) Uani 1 1 d . . .
H22A H 0.3930 0.0779 0.4008 0.040 Uiso 1 1 calc R . .
H22B H 0.4908 0.1242 0.4580 0.040 Uiso 1 1 calc R . .
H22C H 0.4837 0.1314 0.3681 0.040 Uiso 1 1 calc R . .
C26 C 0.6835(3) 0.2854(3) 0.3673(2) 0.0299(8) Uani 1 1 d . . .
H26A H 0.6231 0.2406 0.3470 0.045 Uiso 1 1 calc R . .
H26B H 0.7171 0.2662 0.4103 0.045 Uiso 1 1 calc R . .
H26C H 0.7275 0.2821 0.3237 0.045 Uiso 1 1 calc R . .
C30 C 0.6833(3) 0.5255(3) 0.0920(2) 0.0464(11) Uani 1 1 d . . .
H30A H 0.7334 0.5798 0.0925 0.070 Uiso 1 1 calc R . .
H30B H 0.6530 0.4964 0.0375 0.070 Uiso 1 1 calc R . .
H30C H 0.7146 0.4753 0.1098 0.070 Uiso 1 1 calc R . .
C17 C -0.0386(3) 0.3858(3) 0.3800(2) 0.0348(9) Uani 1 1 d . . .
H17A H -0.0718 0.4185 0.4283 0.042 Uiso 1 1 calc R . .
H17B H -0.0553 0.3139 0.3685 0.042 Uiso 1 1 calc R . .
C18 C -0.0777(3) 0.4186(3) 0.3089(3) 0.0468(11) Uani 1 1 d . . .
H18A H -0.0610 0.4898 0.3199 0.070 Uiso 1 1 calc R . .
H18B H -0.1497 0.4029 0.3012 0.070 Uiso 1 1 calc R . .
H18C H -0.0474 0.3841 0.2604 0.070 Uiso 1 1 calc R . .
C46A C 0.6767(4) 0.9914(4) 0.3519(3) 0.0372(13) Uani 0.75 1 d PD B 2
H46A H 0.7442 1.0257 0.3678 0.045 Uiso 0.75 1 calc PR B 2
H46B H 0.6338 1.0384 0.3395 0.045 Uiso 0.75 1 calc PR B 2
C47A C 0.6373(5) 0.9549(4) 0.4188(4) 0.0493(15) Uani 0.75 1 d PD B 2
H47A H 0.5737 0.9149 0.4005 0.074 Uiso 0.75 1 calc PR B 2
H47B H 0.6282 1.0113 0.4646 0.074 Uiso 0.75 1 calc PR B 2
H47C H 0.6844 0.9149 0.4351 0.074 Uiso 0.75 1 calc PR B 2
C47B C 0.7074(8) 1.0019(10) 0.4237(7) 0.021(3) Uani 0.25 1 d PDU B 1
H47D H 0.7530 0.9562 0.4329 0.032 Uiso 0.25 1 calc PR B 1
H47E H 0.6762 1.0307 0.4733 0.032 Uiso 0.25 1 calc PR B 1
H47F H 0.7441 1.0544 0.4070 0.032 Uiso 0.25 1 calc PR B 1
C46B C 0.6273(8) 0.9461(10) 0.3577(5) 0.016(3) Uani 0.25 1 d PD B 1
H46C H 0.5799 0.9915 0.3492 0.020 Uiso 0.25 1 calc PR B 1
H46D H 0.5905 0.8924 0.3740 0.020 Uiso 0.25 1 calc PR B 1

loop_
_atom_site_aniso_label
_atom_site_aniso_U_11
_atom_site_aniso_U_22
_atom_site_aniso_U_33
_atom_site_aniso_U_23
_atom_site_aniso_U_13
_atom_site_aniso_U_12
Fe1 0.0117(2) 0.0199(3) 0.0170(2) 0.00580(19) -0.00059(17) 0.00559(17)
C32 0.0270(17) 0.0146(16) 0.0138(15) 0.0037(13) 0.0006(13) 0.0058(13)
N12 0.0116(13) 0.0224(15) 0.0273(14) 0.0083(12) -0.0025(11) 0.0041(11)
N15 0.0145(12) 0.0185(14) 0.0221(14) 0.0100(12) -0.0013(11) 0.0023(11)
N10 0.0129(12) 0.0177(13) 0.0164(13) 0.0080(11) 0.0026(10) 0.0050(10)
N14 0.0191(13) 0.0172(14) 0.0194(13) 0.0085(11) 0.0010(11) 0.0050(11)
C37 0.0228(17) 0.0215(18) 0.0257(17) 0.0037(15) 0.0006(14) 0.0046(14)
N11 0.0112(12) 0.0172(13) 0.0214(13) 0.0107(11) 0.0020(10) 0.0044(10)
C31 0.0206(16) 0.0189(16) 0.0170(15) 0.0055(14) 0.0052(13) 0.0057(13)
C41 0.0153(15) 0.0117(15) 0.0194(16) 0.0051(13) -0.0019(12) -0.0002(12)
C38 0.0286(19) 0.0245(19) 0.036(2) -0.0015(17) 0.0033(16) 0.0082(16)
N17 0.0184(13) 0.0224(14) 0.0227(14) 0.0131(12) 0.0008(11) 0.0059(11)
C35 0.0168(15) 0.0171(16) 0.0127(14) 0.0049(13) 0.0037(12) 0.0044(13)
N13 0.0158(13) 0.0180(14) 0.0181(13) 0.0078(11) 0.0008(10) 0.0048(11)
C33 0.0204(16) 0.0236(18) 0.0176(16) 0.0041(14) -0.0049(13) 0.0062(14)
C34 0.0151(15) 0.0226(17) 0.0200(16) 0.0081(14) -0.0016(13) 0.0011(13)
C43 0.0165(15) 0.0150(16) 0.0155(15) 0.0035(13) -0.0024(12) 0.0022(12)
C36 0.0164(15) 0.0243(17) 0.0214(16) 0.0132(15) 0.0046(13) 0.0108(13)
N6 0.0169(13) 0.0196(14) 0.0204(13) 0.0093(12) 0.0025(11) 0.0070(11)
N7 0.0142(12) 0.0200(14) 0.0178(13) 0.0087(11) 0.0023(10) 0.0058(11)
N5 0.0166(12) 0.0161(13) 0.0166(13) 0.0053(11) 0.0016(10) 0.0057(10)
C14 0.0161(15) 0.0157(16) 0.0159(15) 0.0040(13) 0.0024(12) 0.0057(12)
C42 0.0165(15) 0.0149(16) 0.0171(15) 0.0045(13) -0.0003(12) 0.0029(13)
C12 0.0187(15) 0.0173(16) 0.0139(15) 0.0047(13) 0.0020(12) 0.0110(13)
N16 0.0158(13) 0.0201(14) 0.0283(15) 0.0145(12) 0.0063(11) 0.0066(11)
C40 0.0171(16) 0.031(2) 0.043(2) 0.0084(17) 0.0021(15) 0.0113(15)
C39 0.0219(18) 0.033(2) 0.048(2) 0.0033(18) 0.0078(16) 0.0151(16)
C13 0.0186(16) 0.0183(16) 0.0173(15) 0.0055(14) 0.0038(13) 0.0089(13)
N8 0.0162(13) 0.0226(14) 0.0239(14) 0.0134(12) 0.0011(11) 0.0035(11)
N4 0.0202(13) 0.0208(14) 0.0146(13) 0.0082(11) -0.0017(10) 0.0058(11)
C54 0.0277(18) 0.0277(19) 0.0275(18) 0.0134(16) 0.0023(14) 0.0055(15)
C27 0.0183(16) 0.0221(17) 0.0282(18) 0.0134(15) -0.0030(13) -0.0001(13)
N9 0.0164(13) 0.0192(14) 0.0214(14) 0.0090(12) -0.0026(11) 0.0024(11)
C48 0.0187(16) 0.0237(17) 0.0227(17) 0.0107(14) 0.0064(13) 0.0069(13)
N2 0.0131(13) 0.0232(14) 0.0204(14) 0.0054(12) -0.0011(11) 0.0029(11)
C44 0.0250(17) 0.0238(18) 0.039(2) 0.0216(16) 0.0094(15) 0.0138(14)
C53 0.0257(17) 0.0216(17) 0.0210(16) 0.0120(14) 0.0019(13) 0.0061(14)
C15 0.0175(16) 0.0208(17) 0.0306(18) 0.0129(15) 0.0026(14) 0.0019(13)
C6 0.0172(15) 0.0253(18) 0.0157(15) 0.0104(14) 0.0022(12) 0.0072(13)
C11 0.0247(17) 0.0213(17) 0.0155(15) 0.0052(14) -0.0033(13) 0.0074(14)
C1 0.0151(15) 0.0203(17) 0.0219(17) 0.0058(14) -0.0010(14) -0.0035(13)
C56 0.0191(16) 0.0235(17) 0.0304(18) 0.0143(15) -0.0013(14) 0.0074(13)
C23 0.0171(15) 0.0246(18) 0.0203(16) 0.0101(14) -0.0050(13) 0.0030(13)
C52 0.0215(16) 0.0210(17) 0.0177(16) 0.0117(14) 0.0001(13) 0.0041(13)
C49 0.0193(16) 0.0259(18) 0.0245(17) 0.0136(15) 0.0030(13) 0.0049(14)
C5 0.0230(17) 0.0216(18) 0.0246(17) 0.0040(15) 0.0043(14) 0.0086(14)
N1 0.0233(15) 0.0269(16) 0.0299(16) 0.0043(13) 0.0025(13) 0.0041(12)
N3 0.0126(12) 0.0204(14) 0.0194(13) 0.0083(12) -0.0006(10) 0.0038(11)
C60 0.0186(16) 0.0257(18) 0.0209(16) 0.0042(15) 0.0007(14) 0.0058(14)
C4 0.0270(18) 0.0263(19) 0.0277(18) 0.0004(16) 0.0001(15) 0.0033(15)
C58 0.0221(19) 0.065(3) 0.055(3) 0.028(2) -0.0123(18) 0.0045(19)
C8 0.0183(16) 0.0257(18) 0.0190(16) 0.0075(14) 0.0036(13) 0.0062(14)
C2 0.0190(16) 0.029(2) 0.0272(18) 0.0026(16) 0.0010(14) 0.0083(14)
C7 0.0204(16) 0.0199(16) 0.0131(15) 0.0064(13) 0.0005(12) 0.0070(13)
C19 0.0241(17) 0.0245(17) 0.0207(16) 0.0137(14) 0.0023(13) 0.0065(14)
N18 0.0237(15) 0.0314(17) 0.0278(15) 0.0056(13) -0.0084(13) 0.0096(13)
C57 0.0266(19) 0.045(2) 0.031(2) 0.0124(18) -0.0059(16) 0.0058(17)
C50 0.0303(19) 0.043(2) 0.0298(19) 0.0203(18) -0.0018(15) -0.0083(16)
C16 0.0253(18) 0.0299(19) 0.034(2) 0.0120(17) 0.0067(15) 0.0077(15)
C51 0.040(2) 0.041(2) 0.043(2) 0.028(2) -0.0065(18) -0.0140(18)
S1 0.0250(5) 0.0654(7) 0.0250(5) 0.0086(5) 0.0091(4) -0.0062(4)
S2 0.0413(6) 0.0562(7) 0.0344(5) 0.0106(5) -0.0123(4) 0.0297(5)
C20 0.0219(16) 0.0230(17) 0.0218(17) 0.0102(14) 0.0010(13) 0.0048(14)
C21 0.0223(16) 0.0202(17) 0.0248(17) 0.0033(15) -0.0061(14) 0.0036(14)
C10 0.0374(19) 0.0223(18) 0.0132(15) 0.0078(14) 0.0026(14) 0.0023(15)
C55 0.037(2) 0.0290(19) 0.0292(19) 0.0179(16) 0.0016(16) 0.0035(16)
C45 0.050(2) 0.033(2) 0.034(2) 0.0063(17) -0.0071(18) 0.0283(19)
C3 0.0216(17) 0.031(2) 0.036(2) 0.0075(17) -0.0026(15) 0.0010(15)
C9 0.0246(17) 0.033(2) 0.0189(17) 0.0097(15) 0.0068(14) 0.0021(15)
C25 0.0253(17) 0.0288(19) 0.0208(17) 0.0095(15) 0.0009(14) 0.0107(15)
C24 0.0176(15) 0.0247(18) 0.0212(16) 0.0082(15) -0.0023(13) 0.0057(13)
C28 0.0206(16) 0.0285(19) 0.0306(19) 0.0145(16) -0.0002(14) 0.0058(14)
C29 0.0245(18) 0.034(2) 0.033(2) 0.0073(17) 0.0019(15) 0.0080(16)
C59 0.025(2) 0.059(3) 0.064(3) 0.025(2) -0.0033(19) 0.0012(19)
C22 0.0252(17) 0.0233(18) 0.0320(19) 0.0076(16) -0.0037(15) 0.0079(14)
C26 0.0311(19) 0.031(2) 0.0321(19) 0.0136(16) 0.0052(15) 0.0121(16)
C30 0.037(2) 0.059(3) 0.039(2) 0.003(2) 0.0053(18) 0.017(2)
C17 0.0256(18) 0.037(2) 0.046(2) 0.0162(19) 0.0138(17) 0.0087(16)
C18 0.029(2) 0.054(3) 0.064(3) 0.027(2) 0.0008(19) 0.0074(19)
C46A 0.036(3) 0.029(3) 0.050(4) 0.015(3) 0.000(3) 0.010(2)
C47A 0.066(4) 0.038(3) 0.046(4) 0.012(3) 0.005(3) 0.018(3)
C47B 0.012(5) 0.031(6) 0.012(5) -0.009(5) -0.002(5) 0.005(5)
C46B 0.018(7) 0.025(8) 0.006(7) 0.005(6) -0.003(5) 0.003(6)

loop_
_atom_type_symbol
_atom_type_description
_atom_type_scat_dispersion_real
_atom_type_scat_dispersion_imag
_atom_type_scat_source
C C 0.0033 0.0016 'International Tables Vol C Tables 4.2.6.8 and 6.1.1.4'
H H 0.0000 0.0000 'International Tables Vol C Tables 4.2.6.8 and 6.1.1.4'
N N 0.0061 0.0033 'International Tables Vol C Tables 4.2.6.8 and 6.1.1.4'
S S 0.1246 0.1234 'International Tables Vol C Tables 4.2.6.8 and 6.1.1.4'
Fe Fe 0.3463 0.8444 'International Tables Vol C Tables 4.2.6.8 and 6.1.1.4'

loop_
_geom_angle_atom_site_label_1
_geom_angle_atom_site_label_2
_geom_angle_atom_site_label_3
_geom_angle
N18 Fe1 N1 98.26(11)
N18 Fe1 N2 91.29(10)
N1 Fe1 N2 88.82(10)
N18 Fe1 N12 86.82(10)
N1 Fe1 N12 88.60(10)
N2 Fe1 N12 176.55(9)
N18 Fe1 N4 91.54(10)
N1 Fe1 N4 164.34(10)
N2 Fe1 N4 78.72(9)
N12 Fe1 N4 104.20(9)
N18 Fe1 N10 163.33(10)
N1 Fe1 N10 89.31(10)
N2 Fe1 N10 103.76(9)
N12 Fe1 N10 78.50(9)
N4 Fe1 N10 84.54(9)
C31 C32 C33 118.2(3)
C31 C32 H32 120.9
C33 C32 H32 120.9
C36 N12 C40 116.9(3)
C36 N12 Fe1 121.74(18)
C40 N12 Fe1 118.2(2)
C41 N15 C43 112.9(2)
C35 N10 C31 117.6(2)
C35 N10 Fe1 122.62(18)
C31 N10 Fe1 119.0(2)
C42 N14 C43 114.0(3)
C38 C37 C36 119.0(3)
C38 C37 H37 120.5
C36 C37 H37 120.5
C41 N11 C35 126.0(2)
C41 N11 C36 118.6(2)
C35 N11 C36 115.3(2)
N10 C31 C32 123.2(3)
N10 C31 H31 118.4
C32 C31 H31 118.4
N13 C41 N15 128.6(3)
N13 C41 N11 118.1(2)
N15 C41 N11 113.3(2)
C37 C38 C39 118.4(3)
C37 C38 H38 120.8
C39 C38 H38 120.8
C43 N17 C56 121.1(3)
C43 N17 C52 120.7(2)
C56 N17 C52 118.1(2)
N10 C35 C34 123.0(3)
N10 C35 N11 115.2(2)
C34 C35 N11 121.5(3)
C41 N13 C42 112.6(2)
C32 C33 C34 120.0(3)
C32 C33 H33 120.0
C34 C33 H33 120.0
C33 C34 C35 117.7(3)
C33 C34 H34 121.2
C35 C34 H34 121.2
N14 C43 N15 125.8(3)
N14 C43 N17 117.0(3)
N15 C43 N17 117.3(3)
N12 C36 C37 123.3(3)
N12 C36 N11 117.2(3)
C37 C36 N11 119.4(3)
C13 N6 C14 115.0(2)
C12 N7 C14 112.6(2)
C12 N5 C13 112.8(3)
N6 C14 N9 116.7(2)
N6 C14 N7 125.1(3)
N9 C14 N7 118.1(3)
N14 C42 N13 126.1(3)
N14 C42 N16 115.0(3)
N13 C42 N16 118.9(2)
N7 C12 N5 129.1(3)
N7 C12 N3 117.5(3)
N5 C12 N3 113.4(3)
C42 N16 C48 119.9(2)
C42 N16 C44 122.4(2)
C48 N16 C44 117.4(2)
N12 C40 C39 123.3(3)
N12 C40 H40 118.3
C39 C40 H40 118.3
C40 C39 C38 119.1(3)
C40 C39 H39 120.5
C38 C39 H39 120.5
N6 C13 N8 116.9(3)
N6 C13 N5 125.4(3)
N8 C13 N5 117.7(3)
C13 N8 C15 121.6(2)
C13 N8 C19 120.3(3)
C15 N8 C19 117.5(2)
C11 N4 C7 117.6(3)
C11 N4 Fe1 118.88(19)
C7 N4 Fe1 122.41(19)
C55 C54 C53 114.0(3)
C55 C54 H54A 108.8
C53 C54 H54A 108.8
C55 C54 H54B 108.8
C53 C54 H54B 108.8
H54A C54 H54B 107.6
N9 C27 C28 113.6(3)
N9 C27 H27A 108.9
C28 C27 H27A 108.9
N9 C27 H27B 108.9
C28 C27 H27B 108.9
H27A C27 H27B 107.7
C14 N9 C27 122.9(2)
C14 N9 C23 119.5(2)
C27 N9 C23 117.1(2)
N16 C48 C49 114.6(3)
N16 C48 H48A 108.6
C49 C48 H48A 108.6
N16 C48 H48B 108.6
C49 C48 H48B 108.6
H48A C48 H48B 107.6
C6 N2 C2 117.0(3)
C6 N2 Fe1 122.8(2)
C2 N2 Fe1 118.00(19)
N16 C44 C45 113.1(3)
N16 C44 H44A 109.0
C45 C44 H44A 109.0
N16 C44 H44B 109.0
C45 C44 H44B 109.0
H44A C44 H44B 107.8
C52 C53 C54 113.4(3)
C52 C53 H53A 108.9
C54 C53 H53A 108.9
C52 C53 H53B 108.9
C54 C53 H53B 108.9
H53A C53 H53B 107.7
N8 C15 C16 113.1(3)
N8 C15 H15A 109.0
C16 C15 H15A 109.0
N8 C15 H15B 109.0
C16 C15 H15B 109.0
H15A C15 H15B 107.8
N2 C6 C5 123.5(3)
N2 C6 N3 116.4(3)
C5 C6 N3 120.0(3)
N4 C11 C10 123.3(3)
N4 C11 H11 118.3
C10 C11 H11 118.3
N1 C1 S1 179.1(3)
N17 C56 C57 112.6(3)
N17 C56 H56A 109.1
C57 C56 H56A 109.1
N17 C56 H56B 109.1
C57 C56 H56B 109.1
H56A C56 H56B 107.8
N9 C23 C24 114.2(2)
N9 C23 H23A 108.7
C24 C23 H23A 108.7
N9 C23 H23B 108.7
C24 C23 H23B 108.7
H23A C23 H23B 107.6
N17 C52 C53 112.1(2)
N17 C52 H52A 109.2
C53 C52 H52A 109.2
N17 C52 H52B 109.2
C53 C52 H52B 109.2
H52A C52 H52B 107.9
C50 C49 C48 111.7(3)
C50 C49 H49A 109.3
C48 C49 H49A 109.3
C50 C49 H49B 109.3
C48 C49 H49B 109.3
H49A C49 H49B 107.9
C4 C5 C6 118.9(3)
C4 C5 H5 120.5
C6 C5 H5 120.5
C1 N1 Fe1 162.2(3)
C12 N3 C7 124.1(2)
C12 N3 C6 118.5(2)
C7 N3 C6 117.4(2)
N18 C60 S2 179.0(3)
C5 C4 C3 118.6(3)
C5 C4 H4 120.7
C3 C4 H4 120.7
C59 C58 C57 113.7(3)
C59 C58 H58A 108.8
C57 C58 H58A 108.8
C59 C58 H58B 108.8
C57 C58 H58B 108.8
H58A C58 H58B 107.7
C9 C8 C7 118.6(3)
C9 C8 H8 120.7
C7 C8 H8 120.7
N2 C2 C3 123.0(3)
N2 C2 H2 118.5
C3 C2 H2 118.5
N4 C7 C8 122.7(3)
N4 C7 N3 114.8(3)
C8 C7 N3 122.4(3)
N8 C19 C20 112.8(3)
N8 C19 H19A 109.0
C20 C19 H19A 109.0
N8 C19 H19B 109.0
C20 C19 H19B 109.0
H19A C19 H19B 107.8
C60 N18 Fe1 166.0(3)
C56 C57 C58 112.8(3)
C56 C57 H57A 109.0
C58 C57 H57A 109.0
C56 C57 H57B 109.0
C58 C57 H57B 109.0
H57A C57 H57B 107.8
C49 C50 C51 113.0(3)
C49 C50 H50A 109.0
C51 C50 H50A 109.0
C49 C50 H50B 109.0
C51 C50 H50B 109.0
H50A C50 H50B 107.8
C17 C16 C15 113.0(3)
C17 C16 H16A 109.0
C15 C16 H16A 109.0
C17 C16 H16B 109.0
C15 C16 H16B 109.0
H16A C16 H16B 107.8
C50 C51 H51A 109.5
C50 C51 H51B 109.5
H51A C51 H51B 109.5
C50 C51 H51C 109.5
H51A C51 H51C 109.5
H51B C51 H51C 109.5
C19 C20 C21 111.5(3)
C19 C20 H20A 109.3
C21 C20 H20A 109.3
C19 C20 H20B 109.3
C21 C20 H20B 109.3
H20A C20 H20B 108.0
C22 C21 C20 112.7(3)
C22 C21 H21A 109.0
C20 C21 H21A 109.0
C22 C21 H21B 109.0
C20 C21 H21B 109.0
H21A C21 H21B 107.8
C11 C10 C9 118.3(3)
C11 C10 H10 120.9
C9 C10 H10 120.9
C54 C55 H55A 109.5
C54 C55 H55B 109.5
H55A C55 H55B 109.5
C54 C55 H55C 109.5
H55A C55 H55C 109.5
H55B C55 H55C 109.5
C44 C45 C46A 120.1(3)
C44 C45 C46B 96.9(5)
C46A C45 C46B 34.0(5)
C44 C45 H45A 112.4
C46A C45 H45A 80.0
C46B C45 H45A 112.4
C44 C45 H45B 112.4
C46A C45 H45B 117.2
C46B C45 H45B 112.4
H45A C45 H45B 109.9
C2 C3 C4 119.0(3)
C2 C3 H3 120.5
C4 C3 H3 120.5
C8 C9 C10 119.4(3)
C8 C9 H9 120.3
C10 C9 H9 120.3
C26 C25 C24 113.0(3)
C26 C25 H25A 109.0
C24 C25 H25A 109.0
C26 C25 H25B 109.0
C24 C25 H25B 109.0
H25A C25 H25B 107.8
C23 C24 C25 111.8(3)
C23 C24 H24A 109.3
C25 C24 H24A 109.3
C23 C24 H24B 109.3
C25 C24 H24B 109.3
H24A C24 H24B 107.9
C29 C28 C27 112.5(3)
C29 C28 H28A 109.1
C27 C28 H28A 109.1
C29 C28 H28B 109.1
C27 C28 H28B 109.1
H28A C28 H28B 107.8
C28 C29 C30 112.8(3)
C28 C29 H29A 109.0
C30 C29 H29A 109.0
C28 C29 H29B 109.0
C30 C29 H29B 109.0
H29A C29 H29B 107.8
C58 C59 H59A 109.5
C58 C59 H59B 109.5
H59A C59 H59B 109.5
C58 C59 H59C 109.5
H59A C59 H59C 109.5
H59B C59 H59C 109.5
C21 C22 H22A 109.5
C21 C22 H22B 109.5
H22A C22 H22B 109.5
C21 C22 H22C 109.5
H22A C22 H22C 109.5
H22B C22 H22C 109.5
C25 C26 H26A 109.5
C25 C26 H26B 109.5
H26A C26 H26B 109.5
C25 C26 H26C 109.5
H26A C26 H26C 109.5
H26B C26 H26C 109.5
C29 C30 H30A 109.5
C29 C30 H30B 109.5
H30A C30 H30B 109.5
C29 C30 H30C 109.5
H30A C30 H30C 109.5
H30B C30 H30C 109.5
C16 C17 C18 112.2(3)
C16 C17 H17A 109.2
C18 C17 H17A 109.2
C16 C17 H17B 109.2
C18 C17 H17B 109.2
H17A C17 H17B 107.9
C17 C18 H18A 109.5
C17 C18 H18B 109.5
H18A C18 H18B 109.5
C17 C18 H18C 109.5
H18A C18 H18C 109.5
H18B C18 H18C 109.5
C47A C46A C45 108.3(4)
C47A C46A H46A 110.0
C45 C46A H46A 110.0
C47A C46A H46B 110.0
C45 C46A H46B 110.0
H46A C46A H46B 108.4
C46A C47A H47A 109.5
C46A C47A H47B 109.5
H47A C47A H47B 109.5
C46A C47A H47C 109.5
H47A C47A H47C 109.5
H47B C47A H47C 109.5
C47B C46B C45 108.9(8)
C47B C46B H46C 109.9
C45 C46B H46C 109.9
C47B C46B H46D 109.9
C45 C46B H46D 109.9
H46C C46B H46D 108.3

loop_
_geom_bond_atom_site_label_1
_geom_bond_atom_site_label_2
_geom_bond_distance
Fe1 N18 2.080(3)
Fe1 N1 2.088(3)
Fe1 N2 2.216(3)
Fe1 N12 2.235(3)
Fe1 N4 2.240(3)
Fe1 N10 2.243(2)
C32 C31 1.378(4)
C32 C33 1.387(4)
C32 H32 0.9500
N12 C36 1.335(4)
N12 C40 1.355(4)
N15 C41 1.338(4)
N15 C43 1.353(4)
N10 C35 1.342(4)
N10 C31 1.353(4)
N14 C42 1.351(4)
N14 C43 1.353(4)
C37 C38 1.379(5)
C37 C36 1.392(5)
C37 H37 0.9500
N11 C41 1.398(4)
N11 C35 1.432(4)
N11 C36 1.443(4)
C31 H31 0.9500
C41 N13 1.331(4)
C38 C39 1.390(5)
C38 H38 0.9500
N17 C43 1.357(4)
N17 C56 1.466(4)
N17 C52 1.466(4)
C35 C34 1.397(4)
N13 C42 1.357(4)
C33 C34 1.387(4)
C33 H33 0.9500
C34 H34 0.9500
N6 C13 1.346(4)
N6 C14 1.347(4)
N7 C12 1.326(4)
N7 C14 1.369(4)
N5 C12 1.335(4)
N5 C13 1.356(4)
C14 N9 1.348(4)
C42 N16 1.361(4)
C12 N3 1.411(4)
N16 C48 1.468(4)
N16 C44 1.473(4)
C40 C39 1.373(5)
C40 H40 0.9500
C39 H39 0.9500
C13 N8 1.354(4)
N8 C15 1.463(4)
N8 C19 1.476(4)
N4 C11 1.349(4)
N4 C7 1.350(4)
C54 C55 1.525(4)
C54 C53 1.533(4)
C54 H54A 0.9900
C54 H54B 0.9900
C27 N9 1.469(4)
C27 C28 1.523(5)
C27 H27A 0.9900
C27 H27B 0.9900
N9 C23 1.476(4)
C48 C49 1.529(4)
C48 H48A 0.9900
C48 H48B 0.9900
N2 C6 1.342(4)
N2 C2 1.356(4)
C44 C45 1.519(5)
C44 H44A 0.9900
C44 H44B 0.9900
C53 C52 1.525(4)
C53 H53A 0.9900
C53 H53B 0.9900
C15 C16 1.530(4)
C15 H15A 0.9900
C15 H15B 0.9900
C6 C5 1.386(5)
C6 N3 1.436(4)
C11 C10 1.381(5)
C11 H11 0.9500
C1 N1 1.174(4)
C1 S1 1.622(3)
C56 C57 1.529(5)
C56 H56A 0.9900
C56 H56B 0.9900
C23 C24 1.526(4)
C23 H23A 0.9900
C23 H23B 0.9900
C52 H52A 0.9900
C52 H52B 0.9900
C49 C50 1.522(4)
C49 H49A 0.9900
C49 H49B 0.9900
C5 C4 1.379(5)
C5 H5 0.9500
N3 C7 1.430(4)
C60 N18 1.162(4)
C60 S2 1.629(3)
C4 C3 1.395(5)
C4 H4 0.9500
C58 C59 1.515(6)
C58 C57 1.529(5)
C58 H58A 0.9900
C58 H58B 0.9900
C8 C9 1.386(4)
C8 C7 1.388(4)
C8 H8 0.9500
C2 C3 1.379(5)
C2 H2 0.9500
C19 C20 1.522(4)
C19 H19A 0.9900
C19 H19B 0.9900
C57 H57A 0.9900
C57 H57B 0.9900
C50 C51 1.533(5)
C50 H50A 0.9900
C50 H50B 0.9900
C16 C17 1.530(5)
C16 H16A 0.9900
C16 H16B 0.9900
C51 H51A 0.9800
C51 H51B 0.9800
C51 H51C 0.9800
C20 C21 1.526(4)
C20 H20A 0.9900
C20 H20B 0.9900
C21 C22 1.526(4)
C21 H21A 0.9900
C21 H21B 0.9900
C10 C9 1.391(5)
C10 H10 0.9500
C55 H55A 0.9800
C55 H55B 0.9800
C55 H55C 0.9800
C45 C46A 1.549(6)
C45 C46B 1.589(9)
C45 H45A 0.9900
C45 H45B 0.9900
C3 H3 0.9500
C9 H9 0.9500
C25 C26 1.522(4)
C25 C24 1.527(4)
C25 H25A 0.9900
C25 H25B 0.9900
C24 H24A 0.9900
C24 H24B 0.9900
C28 C29 1.517(5)
C28 H28A 0.9900
C28 H28B 0.9900
C29 C30 1.525(5)
C29 H29A 0.9900
C29 H29B 0.9900
C59 H59A 0.9800
C59 H59B 0.9800
C59 H59C 0.9800
C22 H22A 0.9800
C22 H22B 0.9800
C22 H22C 0.9800
C26 H26A 0.9800
C26 H26B 0.9800
C26 H26C 0.9800
C30 H30A 0.9800
C30 H30B 0.9800
C30 H30C 0.9800
C17 C18 1.535(5)
C17 H17A 0.9900
C17 H17B 0.9900
C18 H18A 0.9800
C18 H18B 0.9800
C18 H18C 0.9800
C46A C47A 1.506(7)
C46A H46A 0.9900
C46A H46B 0.9900
C47A H47A 0.9800
C47A H47B 0.9800
C47A H47C 0.9800
C47B C46B 1.540(10)
C47B H47D 0.9800
C47B H47E 0.9800
C47B H47F 0.9800
C46B H46C 0.9900
C46B H46D 0.9900
